data_7234682
loop_
_publ_author_name
'Vanga Mukundam'
'Kunchala Dhanunjayarao'
'Ramesh Mamidala'
'Krishnan Venkatasubbaiah'

_publ_section_title
;
 Synthesis, characterization and aggregation induced enhanced emission
 properties of tetraaryl pyrazole decorated cyclophosphazenes
;
_journal_name_full 'Journal of Materials Chemistry C'
_journal_page_first 3523
_journal_page_last 3530
_journal_paper_doi 10.1039/C6TC00909C
_journal_volume 4
_journal_year 2016
_chemical_formula_moiety 'C28 H22 N2 O'
_chemical_formula_sum 'C28 H22 N2 O'
_chemical_formula_weight 402.48
_space_group_IT_number 19
_space_group_name_Hall 'P 2ac 2ab'
_space_group_name_H-M_alt 'P 21 21 21'
_symmetry_cell_setting orthorhombic
_symmetry_space_group_name_H-M 'P 21 21 21'
_atom_sites_solution_hydrogens geom
_atom_sites_solution_primary direct
_atom_sites_solution_secondary difmap
_cell_angle_alpha 90.00
_cell_angle_beta 90.00
_cell_angle_gamma 90.00
_cell_formula_units_Z 4
_cell_length_a 9.4128(2)
_cell_length_b 10.2247(2)
_cell_length_c 22.8025(6)
_cell_measurement_reflns_used 3562
_cell_measurement_temperature 296(2)
_cell_measurement_theta_max 20.34
_cell_measurement_theta_min 2.67
_cell_volume 2194.58(9)
_computing_cell_refinement 'SAINT (Bruker, 2007)'
_computing_data_collection 'SMART (Bruker, 2007)'
_computing_data_reduction 'SAINT (Bruker, 2007)'
_computing_structure_refinement 'SHELXL-97 (Sheldrick, 2008)'
_computing_structure_solution 'SHELXS-97 (Sheldrick, 2008)'
_diffrn_ambient_temperature 296(2)
_diffrn_measured_fraction_theta_full 0.998
_diffrn_measured_fraction_theta_max 0.998
_diffrn_measurement_device_type 'Bruker APEX-II CCD'
_diffrn_measurement_method '\f and \w scans'
_diffrn_radiation_monochromator graphite
_diffrn_radiation_source 'fine-focus sealed tube'
_diffrn_radiation_type MoK\a
_diffrn_radiation_wavelength 0.71073
_diffrn_reflns_av_R_equivalents 0.0741
_diffrn_reflns_av_sigmaI/netI 0.0520
_diffrn_reflns_limit_h_max 12
_diffrn_reflns_limit_h_min -12
_diffrn_reflns_limit_k_max 13
_diffrn_reflns_limit_k_min -13
_diffrn_reflns_limit_l_max 30
_diffrn_reflns_limit_l_min -30
_diffrn_reflns_number 35656
_diffrn_reflns_theta_full 28.33
_diffrn_reflns_theta_max 28.33
_diffrn_reflns_theta_min 1.79
_exptl_absorpt_coefficient_mu 0.074
_exptl_absorpt_correction_T_max 0.7457
_exptl_absorpt_correction_T_min 0.6879
_exptl_absorpt_correction_type multi-scan
_exptl_absorpt_process_details '(SADABS; Blessing, 1995)'
_exptl_crystal_colour colorless
_exptl_crystal_density_diffrn 1.218
_exptl_crystal_density_method 'not measured'
_exptl_crystal_description block
_exptl_crystal_F_000 848
_exptl_crystal_size_max 0.28
_exptl_crystal_size_mid 0.26
_exptl_crystal_size_min 0.22
_refine_diff_density_max 0.333
_refine_diff_density_min -0.365
_refine_diff_density_rms 0.142
_refine_ls_abs_structure_details 'Flack H D (1983), Acta Cryst. A39, 876-881'
_refine_ls_abs_structure_Flack -1(2)
_refine_ls_extinction_coef 0.038(2)
_refine_ls_extinction_expression Fc^*^=kFc[1+0.001xFc^2^\l^3^/sin(2\q)]^-1/4^
_refine_ls_extinction_method SHELXL
_refine_ls_goodness_of_fit_ref 1.011
_refine_ls_hydrogen_treatment mixed
_refine_ls_matrix_type full
_refine_ls_number_parameters 282
_refine_ls_number_reflns 5470
_refine_ls_number_restraints 0
_refine_ls_restrained_S_all 1.011
_refine_ls_R_factor_all 0.1002
_refine_ls_R_factor_gt 0.0502
_refine_ls_shift/su_max 0.001
_refine_ls_shift/su_mean 0.000
_refine_ls_structure_factor_coef Fsqd
_refine_ls_weighting_details 'calc w=1/[\s^2^(Fo^2^)+(0.0630P)^2^+0.0000P] where P=(Fo^2^+2Fc^2^)/3'
_refine_ls_weighting_scheme calc
_refine_ls_wR_factor_gt 0.1024
_refine_ls_wR_factor_ref 0.1294
_reflns_number_gt 3273
_reflns_number_total 5470
_reflns_threshold_expression >2sigma(I)
_cod_data_source_file J-Mater-Chem-C-2016-4-3523.cif
_cod_data_source_block kv_pzome_1r_0m
_cod_depositor_comments
;
The following automatic conversions were performed:

data item '_symmetry_cell_setting' value 'Orthorhombic' was changed
to 'orthorhombic' in accordance with the built-in table derived from
the CIF Core dictionary named 'cif_core.dic' version 2.4.5 last
updated on 2014-11-21.

Automatic conversion script
Id: cif_fix_values 6909 2019-04-08 15:41:33Z antanas 
;
_cod_original_sg_symbol_H-M 'P2(1)2(1)2(1) '
_cod_database_code 7234682

loop_
_symmetry_equiv_pos_as_xyz
'x, y, z'
'x+1/2, -y+1/2, -z'
'-x, y+1/2, -z+1/2'
'-x+1/2, -y, z+1/2'

loop_
_atom_site_label
_atom_site_type_symbol
_atom_site_fract_x
_atom_site_fract_y
_atom_site_fract_z
_atom_site_U_iso_or_equiv
_atom_site_adp_type
_atom_site_occupancy
_atom_site_symmetry_multiplicity
_atom_site_calc_flag
_atom_site_refinement_flags
_atom_site_disorder_assembly
_atom_site_disorder_group
O1 O 0.1817(2) 0.56299(16) -0.09514(7) 0.0814(5) Uani 1 1 d . . .
N1 N 0.33063(18) 1.13122(17) 0.12133(7) 0.0512(4) Uani 1 1 d . . .
N2 N 0.26576(18) 1.05800(17) 0.16355(7) 0.0540(5) Uani 1 1 d . . .
C28 C 0.1198(4) 0.5894(3) -0.15046(12) 0.0914(9) Uani 1 1 d . . .
H28A H 0.0264 0.6252 -0.1450 0.137 Uiso 1 1 calc R . .
H28B H 0.1133 0.5098 -0.1726 0.137 Uiso 1 1 calc R . .
H28C H 0.1776 0.6512 -0.1713 0.137 Uiso 1 1 calc R . .
C25 C 0.1931(2) 0.6645(2) -0.05638(10) 0.0573(6) Uani 1 1 d . . .
C24 C 0.2580(3) 0.6349(2) -0.00346(11) 0.0624(6) Uani 1 1 d . . .
H24 H 0.2914 0.5506 0.0033 0.075 Uiso 1 1 calc R . .
C23 C 0.2734(2) 0.7290(2) 0.03921(10) 0.0551(6) Uani 1 1 d . . .
H23 H 0.3162 0.7072 0.0746 0.066 Uiso 1 1 calc R . .
C22 C 0.2263(2) 0.8558(2) 0.03025(9) 0.0477(5) Uani 1 1 d . . .
C2 C 0.2528(2) 0.9569(2) 0.07511(9) 0.0498(5) Uani 1 1 d . . .
C3 C 0.3247(2) 1.07327(19) 0.06730(9) 0.0484(5) Uani 1 1 d . . .
C10 C 0.4028(2) 1.2483(2) 0.13924(9) 0.0517(5) Uani 1 1 d . . .
C11 C 0.5406(2) 1.2708(2) 0.12175(10) 0.0621(6) Uani 1 1 d . . .
H11 H 0.5869 1.2111 0.0976 0.075 Uiso 1 1 calc R . .
C12 C 0.6092(3) 1.3821(3) 0.14014(12) 0.0757(7) Uani 1 1 d . . .
H12 H 0.7022 1.3979 0.1283 0.091 Uiso 1 1 calc R . .
C13 C 0.5414(4) 1.4700(3) 0.17578(13) 0.0813(8) Uani 1 1 d . . .
H13 H 0.5887 1.5449 0.1882 0.098 Uiso 1 1 calc R . .
C26 C 0.1436(2) 0.7886(2) -0.06551(10) 0.0586(6) Uani 1 1 d . . .
H26 H 0.0989 0.8096 -0.1006 0.070 Uiso 1 1 calc R . .
C27 C 0.1602(2) 0.8835(2) -0.02247(10) 0.0562(5) Uani 1 1 d . . .
H27 H 0.1260 0.9675 -0.0292 0.067 Uiso 1 1 calc R . .
C1 C 0.2180(2) 0.9523(2) 0.13534(9) 0.0511(5) Uani 1 1 d . . .
C16 C 0.1443(2) 0.8486(2) 0.16838(9) 0.0535(5) Uani 1 1 d . . .
C21 C 0.0273(3) 0.7844(3) 0.14491(12) 0.0704(7) Uani 1 1 d . . .
H21 H -0.0067 0.8072 0.1080 0.084 Uiso 1 1 calc R . .
C20 C -0.0381(3) 0.6867(3) 0.17670(16) 0.0895(9) Uani 1 1 d . . .
H20 H -0.1156 0.6433 0.1606 0.107 Uiso 1 1 calc R . .
C19 C 0.0081(4) 0.6525(3) 0.23098(15) 0.0924(10) Uani 1 1 d . . .
H19 H -0.0384 0.5875 0.2521 0.111 Uiso 1 1 calc R . .
C18 C 0.1247(4) 0.7152(3) 0.25449(12) 0.0866(8) Uani 1 1 d . . .
H18 H 0.1580 0.6917 0.2914 0.104 Uiso 1 1 calc R . .
C17 C 0.1917(3) 0.8124(3) 0.22344(11) 0.0683(6) Uani 1 1 d . . .
H17 H 0.2700 0.8544 0.2397 0.082 Uiso 1 1 calc R . .
C14 C 0.4035(3) 1.4480(3) 0.19321(11) 0.0773(8) Uani 1 1 d . . .
H14 H 0.3574 1.5085 0.2170 0.093 Uiso 1 1 calc R . .
C15 C 0.3330(3) 1.3352(2) 0.17534(10) 0.0642(6) Uani 1 1 d . . .
H15 H 0.2404 1.3188 0.1875 0.077 Uiso 1 1 calc R . .
C4 C 0.3840(2) 1.13078(19) 0.01317(9) 0.0483(5) Uani 1 1 d . . .
C5 C 0.4655(2) 1.0537(2) -0.02386(10) 0.0549(5) Uani 1 1 d . . .
H5 H 0.4822 0.9667 -0.0142 0.066 Uiso 1 1 calc R . .
C6 C 0.5218(2) 1.1043(2) -0.07462(11) 0.0612(6) Uani 1 1 d . . .
H6 H 0.5759 1.0513 -0.0991 0.073 Uiso 1 1 calc R . .
C7 C 0.4985(2) 1.2325(2) -0.08937(10) 0.0608(6) Uani 1 1 d . . .
H7 H 0.5383 1.2671 -0.1233 0.073 Uiso 1 1 calc R . .
C8 C 0.4164(3) 1.3092(3) -0.05374(11) 0.0676(7) Uani 1 1 d . . .
H8 H 0.3992 1.3958 -0.0639 0.081 Uiso 1 1 calc R . .
C9 C 0.3586(3) 1.2591(2) -0.00275(10) 0.0607(6) Uani 1 1 d . . .
H9 H 0.3023 1.3120 0.0210 0.073 Uiso 1 1 calc R . .

loop_
_atom_site_aniso_label
_atom_site_aniso_U_11
_atom_site_aniso_U_22
_atom_site_aniso_U_33
_atom_site_aniso_U_23
_atom_site_aniso_U_13
_atom_site_aniso_U_12
O1 0.1136(14) 0.0679(11) 0.0626(11) -0.0177(9) -0.0069(10) -0.0071(10)
N1 0.0571(10) 0.0505(10) 0.0462(10) -0.0031(8) 0.0070(8) -0.0028(8)
N2 0.0582(10) 0.0579(11) 0.0459(10) -0.0003(9) 0.0080(9) -0.0028(9)
C28 0.121(2) 0.092(2) 0.0611(18) -0.0151(15) -0.0062(17) -0.0193(18)
C25 0.0640(13) 0.0555(14) 0.0523(14) -0.0040(11) 0.0040(11) -0.0079(11)
C24 0.0734(15) 0.0478(12) 0.0661(16) -0.0032(12) -0.0002(13) 0.0028(11)
C23 0.0614(13) 0.0523(13) 0.0516(13) 0.0025(10) -0.0052(10) 0.0019(11)
C22 0.0468(10) 0.0486(12) 0.0476(12) 0.0011(10) 0.0036(9) -0.0044(9)
C2 0.0512(11) 0.0509(12) 0.0472(12) 0.0010(10) 0.0025(10) 0.0025(10)
C3 0.0540(11) 0.0491(12) 0.0421(12) -0.0012(9) 0.0033(9) 0.0037(10)
C10 0.0626(13) 0.0503(12) 0.0423(12) 0.0011(10) -0.0010(10) -0.0006(10)
C11 0.0629(14) 0.0670(15) 0.0565(14) 0.0025(12) 0.0004(11) -0.0045(12)
C12 0.0794(16) 0.0796(18) 0.0682(17) 0.0081(15) -0.0071(14) -0.0198(15)
C13 0.115(2) 0.0631(17) 0.0659(18) 0.0075(15) -0.0170(16) -0.0254(17)
C26 0.0653(14) 0.0635(14) 0.0471(13) 0.0045(11) -0.0026(11) -0.0031(11)
C27 0.0605(13) 0.0528(12) 0.0553(13) 0.0030(11) 0.0006(11) 0.0023(10)
C1 0.0498(11) 0.0536(12) 0.0498(13) -0.0010(11) 0.0055(10) -0.0002(10)
C16 0.0590(13) 0.0533(13) 0.0480(13) -0.0025(10) 0.0129(10) -0.0007(10)
C21 0.0608(14) 0.0827(17) 0.0677(16) 0.0083(14) 0.0076(12) -0.0102(13)
C20 0.0741(17) 0.094(2) 0.100(2) -0.0013(19) 0.0216(17) -0.0270(16)
C19 0.109(2) 0.082(2) 0.086(2) 0.0157(18) 0.039(2) -0.0180(19)
C18 0.110(2) 0.088(2) 0.0615(17) 0.0155(15) 0.0145(16) -0.0072(19)
C17 0.0799(16) 0.0743(15) 0.0509(14) 0.0052(12) 0.0079(12) -0.0086(13)
C14 0.116(2) 0.0588(15) 0.0571(15) -0.0117(13) -0.0060(15) 0.0020(16)
C15 0.0735(15) 0.0668(15) 0.0522(14) -0.0079(12) 0.0035(12) 0.0018(13)
C4 0.0475(11) 0.0506(12) 0.0468(12) -0.0003(10) 0.0010(9) -0.0015(9)
C5 0.0543(11) 0.0525(12) 0.0580(14) -0.0019(11) 0.0079(11) 0.0013(10)
C6 0.0565(12) 0.0728(16) 0.0543(14) -0.0043(12) 0.0130(11) 0.0023(11)
C7 0.0589(13) 0.0751(17) 0.0485(13) 0.0079(12) 0.0078(11) -0.0052(12)
C8 0.0779(15) 0.0624(15) 0.0624(16) 0.0137(12) 0.0076(13) 0.0017(13)
C9 0.0726(14) 0.0544(13) 0.0551(13) 0.0014(11) 0.0108(12) 0.0087(11)

loop_
_atom_type_symbol
_atom_type_description
_atom_type_scat_dispersion_real
_atom_type_scat_dispersion_imag
_atom_type_scat_source
C C 0.0033 0.0016 'International Tables Vol C Tables 4.2.6.8 and 6.1.1.4'
H H 0.0000 0.0000 'International Tables Vol C Tables 4.2.6.8 and 6.1.1.4'
N N 0.0061 0.0033 'International Tables Vol C Tables 4.2.6.8 and 6.1.1.4'
O O 0.0106 0.0060 'International Tables Vol C Tables 4.2.6.8 and 6.1.1.4'

loop_
_geom_angle_atom_site_label_1
_geom_angle_atom_site_label_2
_geom_angle_atom_site_label_3
_geom_angle
_geom_angle_site_symmetry_1
_geom_angle_site_symmetry_3
C25 O1 C28 117.6(2) . .
N2 N1 C3 112.30(16) . .
N2 N1 C10 117.96(16) . .
C3 N1 C10 129.54(17) . .
C1 N2 N1 104.77(16) . .
O1 C28 H28A 109.5 . .
O1 C28 H28B 109.5 . .
H28A C28 H28B 109.5 . .
O1 C28 H28C 109.5 . .
H28A C28 H28C 109.5 . .
H28B C28 H28C 109.5 . .
O1 C25 C26 125.4(2) . .
O1 C25 C24 115.6(2) . .
C26 C25 C24 119.0(2) . .
C23 C24 C25 120.6(2) . .
C23 C24 H24 119.7 . .
C25 C24 H24 119.7 . .
C24 C23 C22 121.1(2) . .
C24 C23 H23 119.5 . .
C22 C23 H23 119.5 . .
C27 C22 C23 117.6(2) . .
C27 C22 C2 122.35(19) . .
C23 C22 C2 119.96(19) . .
C3 C2 C1 105.53(18) . .
C3 C2 C22 126.67(18) . .
C1 C2 C22 127.70(19) . .
N1 C3 C2 106.09(17) . .
N1 C3 C4 124.37(18) . .
C2 C3 C4 129.53(19) . .
C11 C10 C15 121.0(2) . .
C11 C10 N1 120.2(2) . .
C15 C10 N1 118.83(19) . .
C12 C11 C10 119.6(2) . .
C12 C11 H11 120.2 . .
C10 C11 H11 120.2 . .
C13 C12 C11 120.3(3) . .
C13 C12 H12 119.8 . .
C11 C12 H12 119.8 . .
C12 C13 C14 120.2(3) . .
C12 C13 H13 119.9 . .
C14 C13 H13 119.9 . .
C25 C26 C27 120.1(2) . .
C25 C26 H26 119.9 . .
C27 C26 H26 119.9 . .
C22 C27 C26 121.5(2) . .
C22 C27 H27 119.3 . .
C26 C27 H27 119.3 . .
N2 C1 C2 111.30(19) . .
N2 C1 C16 119.62(19) . .
C2 C1 C16 129.0(2) . .
C17 C16 C21 118.6(2) . .
C17 C16 C1 120.3(2) . .
C21 C16 C1 121.1(2) . .
C20 C21 C16 119.6(3) . .
C20 C21 H21 120.2 . .
C16 C21 H21 120.2 . .
C19 C20 C21 121.6(3) . .
C19 C20 H20 119.2 . .
C21 C20 H20 119.2 . .
C20 C19 C18 119.3(3) . .
C20 C19 H19 120.4 . .
C18 C19 H19 120.4 . .
C17 C18 C19 120.1(3) . .
C17 C18 H18 120.0 . .
C19 C18 H18 120.0 . .
C18 C17 C16 120.9(3) . .
C18 C17 H17 119.5 . .
C16 C17 H17 119.5 . .
C13 C14 C15 120.1(3) . .
C13 C14 H14 120.0 . .
C15 C14 H14 120.0 . .
C10 C15 C14 118.8(2) . .
C10 C15 H15 120.6 . .
C14 C15 H15 120.6 . .
C9 C4 C5 118.4(2) . .
C9 C4 C3 122.13(19) . .
C5 C4 C3 119.47(18) . .
C6 C5 C4 120.8(2) . .
C6 C5 H5 119.6 . .
C4 C5 H5 119.6 . .
C7 C6 C5 120.3(2) . .
C7 C6 H6 119.8 . .
C5 C6 H6 119.8 . .
C8 C7 C6 119.5(2) . .
C8 C7 H7 120.3 . .
C6 C7 H7 120.3 . .
C7 C8 C9 120.7(2) . .
C7 C8 H8 119.7 . .
C9 C8 H8 119.7 . .
C8 C9 C4 120.3(2) . .
C8 C9 H9 119.9 . .
C4 C9 H9 119.9 . .

loop_
_geom_bond_atom_site_label_1
_geom_bond_atom_site_label_2
_geom_bond_distance
_geom_bond_site_symmetry_2
O1 C25 1.367(3) .
O1 C28 1.416(3) .
N1 N2 1.364(2) .
N1 C3 1.368(3) .
N1 C10 1.436(3) .
N2 C1 1.336(3) .
C28 H28A 0.9600 .
C28 H28B 0.9600 .
C28 H28C 0.9600 .
C25 C26 1.368(3) .
C25 C24 1.386(3) .
C24 C23 1.377(3) .
C24 H24 0.9300 .
C23 C22 1.385(3) .
C23 H23 0.9300 .
C22 C27 1.383(3) .
C22 C2 1.475(3) .
C2 C3 1.380(3) .
C2 C1 1.413(3) .
C3 C4 1.477(3) .
C10 C11 1.376(3) .
C10 C15 1.378(3) .
C11 C12 1.374(3) .
C11 H11 0.9300 .
C12 C13 1.370(4) .
C12 H12 0.9300 .
C13 C14 1.376(4) .
C13 H13 0.9300 .
C26 C27 1.388(3) .
C26 H26 0.9300 .
C27 H27 0.9300 .
C1 C16 1.474(3) .
C16 C17 1.383(3) .
C16 C21 1.389(3) .
C21 C20 1.379(4) .
C21 H21 0.9300 .
C20 C19 1.358(4) .
C20 H20 0.9300 .
C19 C18 1.380(4) .
C19 H19 0.9300 .
C18 C17 1.373(4) .
C18 H18 0.9300 .
C17 H17 0.9300 .
C14 C15 1.391(4) .
C14 H14 0.9300 .
C15 H15 0.9300 .
C4 C9 1.382(3) .
C4 C5 1.386(3) .
C5 C6 1.374(3) .
C5 H5 0.9300 .
C6 C7 1.371(3) .
C6 H6 0.9300 .
C7 C8 1.368(3) .
C7 H7 0.9300 .
C8 C9 1.382(3) .
C8 H8 0.9300 .
C9 H9 0.9300 .
